data_7714305
loop_
_publ_author_name
'Kuang, Xiao-Man'
'Li, You-Hong'
'Yang, Meng'
'Dong, Wen'
'Leng, Ji-Dong'

_publ_section_title
;
 LnIII/MnII-LnIII complexes derived from salicylic azo dye ligand:
 synthesis, structures, magnetic and fluorescent properties
;
_journal_name_full 'Dalton Transactions'
_journal_paper_doi 10.1039/D3DT02876C
_journal_year 2023
_chemical_formula_moiety 'C30 H28 N15 O11 Tb, 5.5(H2O)'
_chemical_formula_sum 'C30 H39 N15 O16.5 Tb'
_chemical_formula_weight 1032.69
_space_group_crystal_system monoclinic
_space_group_IT_number 14
_space_group_name_Hall '-P 2ybc'
_space_group_name_H-M_alt 'P 1 21/c 1'
_atom_sites_solution_hydrogens mixed
_audit_creation_date 2019-08-26
_audit_creation_method
;
Olex2 1.2
(compiled 2018.05.29 svn.r3508 for OlexSys, GUI svn.r5506)
;
_audit_update_record
;
2021-12-09 deposited with the CCDC.	2023-10-20 downloaded from the CCDC.
;
_cell_angle_alpha 90
_cell_angle_beta 100.863(2)
_cell_angle_gamma 90
_cell_formula_units_Z 8
_cell_length_a 18.5550(4)
_cell_length_b 24.2497(5)
_cell_length_c 20.6085(5)
_cell_measurement_reflns_used 20700
_cell_measurement_temperature 150.00(10)
_cell_measurement_theta_max 30.9320
_cell_measurement_theta_min 2.2160
_cell_volume 9106.7(4)
_computing_cell_refinement 'CrysAlisPro 1.171.40.53 (Rigaku OD, 2019)'
_computing_data_collection 'CrysAlisPro 1.171.40.53 (Rigaku OD, 2019)'
_computing_data_reduction 'CrysAlisPro 1.171.40.53 (Rigaku OD, 2019)'
_computing_molecular_graphics 'Olex2 (Dolomanov et al., 2009)'
_computing_publication_material 'Olex2 (Dolomanov et al., 2009)'
_computing_structure_refinement 'XL (Sheldrick, 2008)'
_diffrn_ambient_environment N~2~
_diffrn_ambient_temperature 150.00(10)
_diffrn_detector 'CCD plate'
_diffrn_detector_area_resol_mean 10.0000
_diffrn_detector_type HyPix
_diffrn_measured_fraction_theta_full 0.995
_diffrn_measured_fraction_theta_max 0.775
_diffrn_measurement_details
;
List of Runs (angles in degrees, time in seconds):

  # Type    Start    End  Width  t~exp~   \w     \q     \k     \f   Frames
#--------------------------------------------------------------------------
  1  \w    -38.00  23.00   0.50   10.00    --   -7.10 -92.00 113.00  122
  2  \w    -21.00  39.00   0.50   10.00    --    4.91 -99.00  60.00  120
  3  \w    -20.00  26.00   0.50   10.00    --   -7.10 -99.00   0.00   92
  4  \w    -31.00  35.00   0.50   10.00    --   -7.10  92.00-133.00  132
;
_diffrn_measurement_device 'four-circle diffractometer'
_diffrn_measurement_device_type 'XtaLAB Synergy R, DW system, HyPix'
_diffrn_measurement_method '\w scans'
_diffrn_orient_matrix_type 'CrysAlisPro convention (1999,Acta A55,543-557)'
_diffrn_orient_matrix_UB_11 0.0160432000
_diffrn_orient_matrix_UB_12 0.0264858000
_diffrn_orient_matrix_UB_13 -0.0007271000
_diffrn_orient_matrix_UB_21 0.0041342000
_diffrn_orient_matrix_UB_22 -0.0045861000
_diffrn_orient_matrix_UB_23 -0.0330932000
_diffrn_orient_matrix_UB_31 -0.0352265000
_diffrn_orient_matrix_UB_32 0.0115075000
_diffrn_orient_matrix_UB_33 -0.0115663000
_diffrn_radiation_monochromator mirror
_diffrn_radiation_probe x-ray
_diffrn_radiation_type MoK\a
_diffrn_radiation_wavelength 0.71073
_diffrn_reflns_av_R_equivalents 0.0543
_diffrn_reflns_av_unetI/netI 0.0662
_diffrn_reflns_Laue_measured_fraction_full 0.995
_diffrn_reflns_Laue_measured_fraction_max 0.775
_diffrn_reflns_limit_h_max 26
_diffrn_reflns_limit_h_min -22
_diffrn_reflns_limit_k_max 35
_diffrn_reflns_limit_k_min -27
_diffrn_reflns_limit_l_max 29
_diffrn_reflns_limit_l_min -27
_diffrn_reflns_number 72262
_diffrn_reflns_point_group_measured_fraction_full 0.995
_diffrn_reflns_point_group_measured_fraction_max 0.775
_diffrn_reflns_theta_full 25.242
_diffrn_reflns_theta_max 30.928
_diffrn_reflns_theta_min 2.158
_diffrn_source 'Rotating-anode X-ray tube'
_diffrn_source_type 'Rigaku (Mo) X-ray Source'
_exptl_absorpt_coefficient_mu 1.634
_exptl_absorpt_correction_T_max 0.968
_exptl_absorpt_correction_T_min 0.925
_exptl_absorpt_correction_type multi-scan
_exptl_absorpt_process_details
;
CrysAlisPro 1.171.40.53 (Rigaku Oxford Diffraction, 2019)
Empirical absorption correction using spherical harmonics,
 implemented in SCALE3 ABSPACK scaling algorithm.
;
_exptl_crystal_colour yellow
_exptl_crystal_colour_primary yellow
_exptl_crystal_density_diffrn 1.506
_exptl_crystal_description plate
_exptl_crystal_F_000 4168
_exptl_crystal_size_max 0.05
_exptl_crystal_size_mid 0.04
_exptl_crystal_size_min 0.02
_refine_diff_density_max 2.299
_refine_diff_density_min -2.250
_refine_diff_density_rms 0.120
_refine_ls_extinction_method none
_refine_ls_goodness_of_fit_ref 1.016
_refine_ls_hydrogen_treatment constr
_refine_ls_matrix_type full
_refine_ls_number_parameters 1169
_refine_ls_number_reflns 22350
_refine_ls_number_restraints 4
_refine_ls_restrained_S_all 1.018
_refine_ls_R_factor_all 0.0964
_refine_ls_R_factor_gt 0.0618
_refine_ls_shift/su_max 0.001
_refine_ls_shift/su_mean 0.000
_refine_ls_structure_factor_coef Fsqd
_refine_ls_weighting_details 'w=1/[\s^2^(Fo^2^)+(0.0513P)^2^+43.1879P] where P=(Fo^2^+2Fc^2^)/3'
_refine_ls_weighting_scheme calc
_refine_ls_wR_factor_gt 0.1379
_refine_ls_wR_factor_ref 0.1506
_reflns_Friedel_coverage 0.000
_reflns_number_gt 15374
_reflns_number_total 28828
_reflns_threshold_expression 'I > 2\s(I)'
_cod_data_source_file d3dt02876c2.cif
_cod_data_source_block Tb
_cod_depositor_comments
;

2024-09-24
Z value and formula fixed to values more according to usual
chemical conventions.                 miguel
;
_cod_original_formula_sum 'C60 H78 N30 O33 Tb2'
_cod_original_formula_weight 2065.38
_cod_original_formula_moiety '2(C30 H28 N15 O11 Tb), 11(H2O)'
_cod_original_formula_units_Z 4
_cod_original_sg_symbol_H-M P21/c
_cod_database_code 7714305
_shelx_shelxl_version_number 2014/7
_chemical_oxdiff_formula 'C N O Tb'
_shelx_space_group_comment
;
The symmetry employed for this shelxl refinement is uniquely defined
by the following loop, which should always be used as a source of
symmetry information in preference to the above space-group names.
They are only intended as comments.
;
_reflns_odcompleteness_completeness 98.80
_reflns_odcompleteness_iscentric 1
_reflns_odcompleteness_theta 26.32
_olex2_refinement_description
;
1. Fixed Uiso
 At 1.2 times of:
  All C(H) groups, All N(H) groups
 At 1.5 times of:
  All C(H,H,H) groups, All O(H,H) groups
2. Restrained distances
 H12A-H11B
 1.82 with sigma of 0.01
 H25B-H27A
 1.82 with sigma of 0.01
 H27A-H25B
 1.9 with sigma of 0.01
 H21A-H30A
 1.9 with sigma of 0.01
3.a Free rotating group:
 O15(H15A,H15B), O33(H33A,H33B), O29(H29D,H29E), O12(H12A,H12B), O27(H27A,
 H27B), O31(H31A,H31B), O30(H30A,H30B), O13(H13A,H13B), O32(H32A,H32B),
 O28(H28A,H28B), O14(H14A,H14B)
3.b Rotating group:
 O11(H11A,H11B), O10(H10A,H10B), O26(H26B,H26C), O25(H25A,H25B)
3.c Aromatic/amide H refined with riding coordinates:
 C20(H20), C10(H10), C26(H26), C14(H14), C17(H17), C30(H30), N1(H1), C24(H24),
 N6(H6), N11(H11), C11(H11C), C1(H1A), C21(H21), C4(H4), C6(H6A), N18(H18),
 C44(H44), C46(H46), C50(H50), C31(H31), C40(H40), C60(H60), N26(H26A),
 C41(H41), N21(H21A), C51(H51), C56(H56), C36(H36), C34(H34), C54(H54)
3.d Idealised Me refined as rotating group:
 C29(H29A,H29B,H29C), C9(H9A,H9B,H9C), C19(H19A,H19B,H19C), C59(H59A,H59B,
 H59C), C39(H39A,H39B,H39C), C49(H49A,H49B,H49C)
;
_olex2_submission_special_instructions 'No special instructions were received'
_oxdiff_exptl_absorpt_empirical_details
;
Empirical correction (ABSPACK) includes:
- Absorption correction using spherical harmonics
- Frame scaling
;
_oxdiff_exptl_absorpt_empirical_full_max 94.880
_oxdiff_exptl_absorpt_empirical_full_min 0.325

loop_
_space_group_symop_operation_xyz
'x, y, z'
'-x, y+1/2, -z+1/2'
'-x, -y, -z'
'x, -y-1/2, z-1/2'

loop_
_atom_site_label
_atom_site_type_symbol
_atom_site_fract_x
_atom_site_fract_y
_atom_site_fract_z
_atom_site_U_iso_or_equiv
_atom_site_adp_type
_atom_site_occupancy
_atom_site_site_symmetry_order
_atom_site_calc_flag
_atom_site_refinement_flags_posn
_atom_site_refinement_flags_adp
_atom_site_refinement_flags_occupancy
_atom_site_disorder_assembly
_atom_site_disorder_group
Tb1 Tb 0.01141(2) 0.16668(2) 0.29452(2) 0.03359(8) Uani 1 1 d . . . . .
C20 C 0.2626(3) 0.3010(2) 0.3848(3) 0.0350(12) Uani 1 1 d . . . . .
H20 H 0.2805 0.3369 0.3900 0.042 Uiso 1 1 calc R . . . .
O9 O 0.2217(2) 0.17163(15) 0.2015(2) 0.0360(9) Uani 1 1 d . . . . .
O5 O 0.1229(2) 0.11926(15) 0.3410(2) 0.0384(9) Uani 1 1 d . . . . .
O8 O -0.02371(18) 0.25575(14) 0.2412(2) 0.0338(8) Uani 1 1 d . . . . .
O3 O -0.1579(2) 0.27253(16) 0.3947(2) 0.0415(10) Uani 1 1 d . . . . .
O7 O 0.08620(19) 0.18364(14) 0.22009(19) 0.0318(8) Uani 1 1 d . . . . .
N9 N 0.4118(3) 0.3107(2) 0.4176(2) 0.0383(11) Uani 1 1 d . . . . .
C10 C -0.2355(3) 0.1983(2) 0.4216(3) 0.0382(13) Uani 1 1 d . . . . .
H10 H -0.2707 0.2227 0.4313 0.046 Uiso 1 1 calc R . . . .
O4 O 0.08910(19) 0.23021(16) 0.35344(19) 0.0355(9) Uani 1 1 d . . . . .
O6 O 0.1365(2) 0.33156(16) 0.3639(2) 0.0410(9) Uani 1 1 d . . . . .
C26 C 0.0169(3) 0.2901(2) 0.2220(3) 0.0306(11) Uani 1 1 d . . . . .
H26 H -0.0019 0.3256 0.2150 0.037 Uiso 1 1 calc R . . . .
N10 N 0.3890(2) 0.2613(2) 0.4086(2) 0.0345(10) Uani 1 1 d . . . . .
C29 C 0.3003(3) 0.1648(2) 0.2165(3) 0.0384(13) Uani 1 1 d . . . . .
H29A H 0.3216 0.1819 0.1826 0.058 Uiso 1 1 calc GR . . . .
H29B H 0.3120 0.1262 0.2187 0.058 Uiso 1 1 calc GR . . . .
H29C H 0.3195 0.1818 0.2582 0.058 Uiso 1 1 calc GR . . . .
C14 C 0.2861(3) 0.2032(2) 0.3806(3) 0.0330(12) Uani 1 1 d . . . . .
H14 H 0.3186 0.1737 0.3835 0.040 Uiso 1 1 calc R . . . .
N15 N 0.2367(2) 0.37301(19) 0.1791(2) 0.0352(10) Uani 1 1 d . . . . .
N14 N 0.3028(2) 0.36695(19) 0.1721(2) 0.0350(10) Uani 1 1 d . . . . .
C16 C 0.1592(3) 0.2369(2) 0.3627(3) 0.0325(12) Uani 1 1 d . . . . .
N8 N 0.5348(2) 0.2696(2) 0.4510(2) 0.0372(11) Uani 1 1 d . . . . .
O2 O -0.0210(2) 0.09310(18) 0.3600(3) 0.0662(16) Uani 1 1 d . . . . .
C15 C 0.2103(3) 0.1931(2) 0.3654(3) 0.0324(12) Uani 1 1 d . . . . .
O1 O -0.0644(2) 0.20204(17) 0.3630(2) 0.0488(11) Uani 1 1 d . . . . .
C28 C 0.1953(3) 0.2245(2) 0.1997(3) 0.0294(11) Uani 1 1 d . . . . .
C17 C 0.1871(3) 0.1367(2) 0.3564(3) 0.0356(13) Uani 1 1 d . . . . .
H17 H 0.2240 0.1103 0.3626 0.043 Uiso 1 1 calc R . . . .
N5 N -0.3081(3) 0.1169(2) 0.4455(3) 0.0430(12) Uani 1 1 d . . . . .
C18 C 0.1886(3) 0.2916(2) 0.3710(3) 0.0347(12) Uani 1 1 d . . . . .
C30 C 0.2343(3) 0.2706(2) 0.1905(3) 0.0321(12) Uani 1 1 d . . . . .
H30 H 0.2827 0.2674 0.1851 0.038 Uiso 1 1 calc R . . . .
N4 N -0.3579(3) 0.1511(2) 0.4527(3) 0.0398(11) Uani 1 1 d . . . . .
C25 C 0.0892(3) 0.2816(2) 0.2095(3) 0.0288(11) Uani 1 1 d . . . . .
C27 C 0.1206(3) 0.2277(2) 0.2106(2) 0.0270(10) Uani 1 1 d . . . . .
C23 C 0.2015(3) 0.3228(2) 0.1893(3) 0.0303(11) Uani 1 1 d . . . . .
N3 N -0.4328(3) 0.0725(2) 0.4831(3) 0.0539(15) Uani 1 1 d . . . . .
C7 C -0.1192(3) 0.1815(2) 0.3844(3) 0.0398(14) Uani 1 1 d . . . . .
O11 O 0.0118(2) 0.08480(17) 0.2298(3) 0.0606(14) Uani 1 1 d . . . . .
H11A H -0.0010 0.0563 0.2508 0.091 Uiso 1 1 d GR . . . .
H11B H 0.0563 0.0769 0.2251 0.091 Uiso 1 1 d DGR . . . .
N1 N -0.4804(3) 0.15590(19) 0.4674(3) 0.0395(12) Uani 1 1 d . . . . .
H1 H -0.4838 0.1906 0.4585 0.047 Uiso 1 1 calc R . . . .
C12 C 0.4885(3) 0.3130(2) 0.4346(3) 0.0374(13) Uani 1 1 d . . . . .
C3 C -0.2456(3) 0.1409(2) 0.4275(3) 0.0396(13) Uani 1 1 d . . . . .
N2 N -0.5351(3) 0.1241(2) 0.4832(3) 0.0496(14) Uani 1 1 d . . . . .
C24 C 0.1304(3) 0.3280(2) 0.1976(3) 0.0318(11) Uani 1 1 d . . . . .
H24 H 0.1089 0.3628 0.1952 0.038 Uiso 1 1 calc R . . . .
N13 N 0.3015(3) 0.4679(2) 0.1532(3) 0.0470(13) Uani 1 1 d . . . . .
C13 C 0.3128(3) 0.2551(3) 0.3912(3) 0.0350(12) Uani 1 1 d . . . . .
N6 N 0.5218(3) 0.3609(2) 0.4358(3) 0.0584(16) Uani 1 1 d . . . . .
H6 H 0.5025 0.3928 0.4269 0.070 Uiso 1 1 calc R . . . .
N11 N 0.4051(3) 0.4186(2) 0.1558(3) 0.0503(14) Uani 1 1 d . . . . .
H11 H 0.4354 0.3914 0.1586 0.060 Uiso 1 1 calc R . . . .
C8 C -0.1739(3) 0.2182(2) 0.4017(3) 0.0347(12) Uani 1 1 d . . . . .
C11 C 0.5997(3) 0.2940(3) 0.4631(3) 0.0461(15) Uani 1 1 d . . . . .
H11C H 0.6440 0.2755 0.4760 0.055 Uiso 1 1 calc R . . . .
C2 C -0.4209(3) 0.1250(2) 0.4678(3) 0.0397(14) Uani 1 1 d . . . . .
C9 C -0.2091(3) 0.3121(2) 0.4094(4) 0.0450(15) Uani 1 1 d . . . . .
H9A H -0.2557 0.3065 0.3807 0.068 Uiso 1 1 calc GR . . . .
H9B H -0.1916 0.3486 0.4028 0.068 Uiso 1 1 calc GR . . . .
H9C H -0.2147 0.3080 0.4545 0.068 Uiso 1 1 calc GR . . . .
C22 C 0.3354(3) 0.4180(2) 0.1608(3) 0.0372(13) Uani 1 1 d . . . . .
C1 C -0.5039(4) 0.0754(3) 0.4921(4) 0.059(2) Uani 1 1 d . . . . .
H1A H -0.5286 0.0447 0.5039 0.071 Uiso 1 1 calc R . . . .
C19 C 0.1608(4) 0.3876(3) 0.3631(4) 0.0514(17) Uani 1 1 d . . . . .
H19A H 0.1877 0.3924 0.3280 0.077 Uiso 1 1 calc GR . . . .
H19B H 0.1920 0.3962 0.4046 0.077 Uiso 1 1 calc GR . . . .
H19C H 0.1191 0.4118 0.3562 0.077 Uiso 1 1 calc GR . . . .
N7 N 0.5939(3) 0.3480(2) 0.4546(3) 0.0603(16) Uani 1 1 d . . . . .
N12 N 0.4170(3) 0.4724(3) 0.1450(3) 0.0595(17) Uani 1 1 d . . . . .
C21 C 0.3560(4) 0.5005(3) 0.1439(4) 0.0573(19) Uani 1 1 d . . . . .
H21 H 0.3517 0.5384 0.1374 0.069 Uiso 1 1 calc R . . . .
O10 O -0.1081(2) 0.15513(18) 0.2310(3) 0.0614(14) Uani 1 1 d . . . . .
H10A H -0.1141 0.1214 0.2196 0.092 Uiso 1 1 d GR . . . .
H10B H -0.1115 0.1725 0.1945 0.092 Uiso 1 1 d GR . . . .
C5 C -0.1298(3) 0.1245(2) 0.3937(4) 0.0452(16) Uani 1 1 d . . . . .
C4 C -0.1926(3) 0.1053(3) 0.4156(4) 0.0490(16) Uani 1 1 d . . . . .
H4 H -0.1982 0.0677 0.4221 0.059 Uiso 1 1 calc R . . . .
C6 C -0.0761(4) 0.0850(3) 0.3845(4) 0.064(2) Uani 1 1 d . . . . .
H6A H -0.0830 0.0492 0.3984 0.077 Uiso 1 1 calc R . . . .
Tb2 Tb 0.26794(2) 0.80415(2) 0.31669(2) 0.04453(10) Uani 1 1 d . . . . .
N23 N 0.7894(2) 0.69494(19) 0.4637(2) 0.0330(10) Uani 1 1 d . . . . .
O24 O 0.4753(2) 0.7996(2) 0.2208(3) 0.0594(13) Uani 1 1 d . . . . .
O19 O 0.34481(19) 0.73920(16) 0.3747(2) 0.0355(9) Uani 1 1 d . . . . .
O20 O 0.3814(2) 0.84904(17) 0.3646(2) 0.0417(10) Uani 1 1 d . . . . .
O22 O 0.3414(2) 0.7865(2) 0.2422(2) 0.0560(13) Uani 1 1 d . . . . .
O21 O 0.3887(2) 0.63710(17) 0.3856(3) 0.0509(12) Uani 1 1 d . . . . .
N18 N -0.2287(2) 0.81075(19) 0.4730(2) 0.0327(10) Uani 1 1 d . . . . .
H18 H -0.2329 0.7758 0.4664 0.039 Uiso 1 1 calc R . . . .
O16 O 0.1954(2) 0.76848(18) 0.3868(2) 0.0466(11) Uani 1 1 d . . . . .
N25 N 0.6432(2) 0.70340(18) 0.4298(2) 0.0303(9) Uani 1 1 d . . . . .
C44 C 0.5426(3) 0.7628(2) 0.4024(2) 0.0274(11) Uani 1 1 d . . . . .
H44 H 0.5765 0.7914 0.4054 0.033 Uiso 1 1 calc R . . . .
O18 O 0.1027(2) 0.69701(18) 0.4191(2) 0.0445(10) Uani 1 1 d . . . . .
C46 C 0.4451(3) 0.8310(2) 0.3771(3) 0.0357(12) Uani 1 1 d . . . . .
H46 H 0.4826 0.8568 0.3804 0.043 Uiso 1 1 calc R . . . .
C50 C 0.5169(3) 0.6651(2) 0.4072(3) 0.0351(12) Uani 1 1 d . . . . .
H50 H 0.5337 0.6291 0.4136 0.042 Uiso 1 1 calc R . . . .
C31 C -0.2509(3) 0.8968(2) 0.4902(2) 0.0253(10) Uani 1 1 d . . . . .
H31 H -0.2766 0.9285 0.4973 0.030 Uiso 1 1 calc R . . . .
N24 N 0.6660(2) 0.65390(19) 0.4384(2) 0.0331(10) Uani 1 1 d . . . . .
N17 N -0.2805(3) 0.8467(3) 0.4814(3) 0.0554(14) Uani 1 1 d . . . . .
N19 N -0.1024(2) 0.8168(2) 0.4684(2) 0.0358(11) Uani 1 1 d . . . . .
O17 O 0.2367(2) 0.8793(2) 0.3822(3) 0.0574(13) Uani 1 1 d . . . . .
N16 N -0.1783(3) 0.8956(2) 0.4875(2) 0.0394(11) Uani 1 1 d . . . . .
C47 C 0.4144(3) 0.7314(2) 0.3841(3) 0.0302(11) Uani 1 1 d . . . . .
C43 C 0.5672(3) 0.7093(2) 0.4129(3) 0.0286(11) Uani 1 1 d . . . . .
C40 C 0.0233(3) 0.7704(2) 0.4440(3) 0.0367(13) Uani 1 1 d . . . . .
H40 H -0.0116 0.7458 0.4537 0.044 Uiso 1 1 calc R . . . .
C38 C 0.0851(3) 0.7512(2) 0.4252(3) 0.0372(13) Uani 1 1 d . . . . .
C42 C 0.7429(3) 0.6517(2) 0.4532(3) 0.0326(12) Uani 1 1 d . . . . .
C33 C 0.0120(3) 0.8278(2) 0.4491(3) 0.0381(13) Uani 1 1 d . . . . .
O23 O 0.2332(2) 0.7137(2) 0.2645(2) 0.0583(13) Uani 1 1 d . . . . .
C48 C 0.4426(3) 0.6758(2) 0.3921(3) 0.0338(12) Uani 1 1 d . . . . .
C58 C 0.4504(3) 0.7466(4) 0.2186(3) 0.0555(19) Uani 1 1 d . . . . .
C60 C 0.4892(3) 0.7018(3) 0.2063(3) 0.0556(19) Uani 1 1 d . . . . .
H60 H 0.5364 0.7058 0.1977 0.067 Uiso 1 1 calc R . . . .
C45 C 0.4666(3) 0.7749(2) 0.3871(3) 0.0279(11) Uani 1 1 d . . . . .
N26 N 0.6642(4) 0.5605(3) 0.1732(3) 0.0680(19) Uani 1 1 d . . . . .
H26A H 0.6933 0.5882 0.1818 0.082 Uiso 1 1 calc R . . . .
O26 O 0.1487(2) 0.8159(2) 0.2540(3) 0.0660(15) Uani 1 1 d . . . . .
H26B H 0.1293 0.8463 0.2650 0.099 Uiso 1 1 d GR . . . .
H26C H 0.1198 0.7906 0.2645 0.099 Uiso 1 1 d GR . . . .
N20 N -0.0528(3) 0.8516(2) 0.4629(3) 0.0411(12) Uani 1 1 d . . . . .
C41 C 0.8563(3) 0.6711(3) 0.4771(3) 0.0441(15) Uani 1 1 d . . . . .
H41 H 0.9001 0.6905 0.4878 0.053 Uiso 1 1 calc R . . . .
C59 C 0.5538(3) 0.8072(3) 0.2363(3) 0.0519(17) Uani 1 1 d . . . . .
H59A H 0.5753 0.7933 0.2007 0.078 Uiso 1 1 calc GR . . . .
H59B H 0.5735 0.7876 0.2762 0.078 Uiso 1 1 calc GR . . . .
H59C H 0.5647 0.8458 0.2424 0.078 Uiso 1 1 calc GR . . . .
C37 C 0.1397(3) 0.7885(3) 0.4079(3) 0.0423(14) Uani 1 1 d . . . . .
C32 C -0.1685(3) 0.8421(2) 0.4771(3) 0.0336(12) Uani 1 1 d . . . . .
N21 N 0.7788(3) 0.6051(2) 0.4582(3) 0.0460(13) Uani 1 1 d . . . . .
H21A H 0.7599 0.5727 0.4529 0.055 Uiso 1 1 calc DR . . . .
C35 C 0.1284(3) 0.8457(3) 0.4164(3) 0.0456(15) Uani 1 1 d . . . . .
N29 N 0.5577(3) 0.6078(3) 0.1835(3) 0.0552(16) Uani 1 1 d . . . . .
C51 C 0.6186(5) 0.4779(3) 0.1491(4) 0.074(3) Uani 1 1 d . . . . .
H51 H 0.6159 0.4407 0.1380 0.089 Uiso 1 1 calc R . . . .
N27 N 0.6812(4) 0.5079(3) 0.1600(4) 0.0687(19) Uani 1 1 d . . . . .
C52 C 0.5924(4) 0.5593(3) 0.1697(4) 0.057(2) Uani 1 1 d . . . . .
C56 C 0.2741(4) 0.6797(4) 0.2459(4) 0.069(2) Uani 1 1 d . . . . .
H56 H 0.2562 0.6438 0.2402 0.082 Uiso 1 1 calc R . . . .
C53 C 0.4575(4) 0.6488(3) 0.2067(3) 0.058(2) Uani 1 1 d . . . . .
N22 N 0.8519(3) 0.6175(2) 0.4732(3) 0.0529(14) Uani 1 1 d . . . . .
C39 C 0.0514(4) 0.6572(3) 0.4350(4) 0.0581(19) Uani 1 1 d . . . . .
H39A H 0.0060 0.6601 0.4038 0.087 Uiso 1 1 calc GR . . . .
H39B H 0.0426 0.6641 0.4787 0.087 Uiso 1 1 calc GR . . . .
H39C H 0.0712 0.6208 0.4331 0.087 Uiso 1 1 calc GR . . . .
O25 O 0.2675(3) 0.8867(3) 0.2519(3) 0.0774(18) Uani 1 1 d . . . . .
H25A H 0.2253 0.9017 0.2467 0.116 Uiso 1 1 d GR . . . .
H25B H 0.2726 0.8780 0.2130 0.116 Uiso 1 1 d DGR . . . .
C57 C 0.3758(3) 0.7426(4) 0.2316(3) 0.056(2) Uani 1 1 d . . . . .
C49 C 0.4117(4) 0.5809(3) 0.3917(6) 0.089(3) Uani 1 1 d . . . . .
H49A H 0.4351 0.5713 0.3555 0.134 Uiso 1 1 calc GR . . . .
H49B H 0.3697 0.5576 0.3911 0.134 Uiso 1 1 calc GR . . . .
H49C H 0.4456 0.5759 0.4326 0.134 Uiso 1 1 calc GR . . . .
N30 N 0.4929(3) 0.5999(3) 0.1939(3) 0.0616(18) Uani 1 1 d . . . . .
C55 C 0.3471(4) 0.6887(4) 0.2318(3) 0.062(2) Uani 1 1 d . . . . .
C36 C 0.1813(3) 0.8861(3) 0.4058(4) 0.0536(18) Uani 1 1 d . . . . .
H36 H 0.1727 0.9219 0.4184 0.064 Uiso 1 1 calc R . . . .
C34 C 0.0644(3) 0.8644(3) 0.4371(3) 0.0465(15) Uani 1 1 d . . . . .
H34 H 0.0576 0.9020 0.4426 0.056 Uiso 1 1 calc R . . . .
N28 N 0.5630(4) 0.5081(3) 0.1562(4) 0.077(2) Uani 1 1 d . . . . .
O15 O -0.0053(2) 0.3109(2) 0.4041(3) 0.0531(12) Uani 1 1 d . . . . .
H15A H 0.0281 0.3095 0.3810 0.080 Uiso 1 1 d G . . . .
H15B H -0.0324 0.2825 0.3965 0.080 Uiso 1 1 d G . . . .
O33 O 0.2510(3) 0.65812(19) 0.4251(3) 0.0571(13) Uani 1 1 d . . . . .
H33A H 0.2849 0.6671 0.4047 0.086 Uiso 1 1 d G . . . .
H33B H 0.2174 0.6818 0.4128 0.086 Uiso 1 1 d G . . . .
O29 O -0.3037(3) 1.0008(2) 0.5134(3) 0.0626(14) Uani 1 1 d . . . . .
H29D H -0.3072 1.0077 0.5531 0.094 Uiso 1 1 d G . . . .
H29E H -0.2790 1.0261 0.4991 0.094 Uiso 1 1 d G . . . .
O12 O 0.1450(4) 0.0664(2) 0.1913(4) 0.0809(17) Uani 1 1 d . . . . .
H12A H 0.1085 0.0681 0.1595 0.121 Uiso 1 1 d DG . . . .
H12B H 0.1652 0.0979 0.1916 0.121 Uiso 1 1 d G . . . .
O27 O 0.3901(3) 0.8997(3) 0.2017(4) 0.106(3) Uani 1 1 d . . . . .
H27A H 0.3621 0.9134 0.2258 0.159 Uiso 1 1 d DG . . . .
H27B H 0.4291 0.9188 0.2106 0.159 Uiso 1 1 d G . . . .
O31 O 0.5141(5) 0.4884(3) 0.2968(5) 0.109(2) Uani 1 1 d . . . . .
H31A H 0.5404 0.5004 0.3323 0.163 Uiso 1 1 d G . . . .
H31B H 0.4824 0.5126 0.2812 0.163 Uiso 1 1 d G . . . .
C54 C 0.3878(4) 0.6424(4) 0.2193(4) 0.068(2) Uani 1 1 d . . . . .
H54 H 0.3676 0.6073 0.2197 0.081 Uiso 1 1 calc R . . . .
O30 O 0.6989(6) 0.5173(4) 0.5041(7) 0.158(4) Uani 1 1 d . . . . .
H30A H 0.7450 0.5219 0.5161 0.237 Uiso 1 1 d DG . . . .
H30B H 0.6908 0.4876 0.4820 0.237 Uiso 1 1 d G . . . .
O13 O -0.0801(6) 0.0161(4) 0.1319(9) 0.238(8) Uani 1 1 d . . . . .
H13A H -0.0624 0.0000 0.1018 0.356 Uiso 1 1 d G . . . .
H13B H -0.1263 0.0192 0.1198 0.356 Uiso 1 1 d G . . . .
O32 O 0.8297(6) 0.4959(4) 0.1913(6) 0.234(8) Uani 1 1 d . . . . .
H32A H 0.8503 0.4798 0.2265 0.352 Uiso 1 1 d G . . . .
H32B H 0.8569 0.4933 0.1625 0.352 Uiso 1 1 d G . . . .
O28 O 0.0692(6) 0.8984(6) 0.1584(11) 0.231(8) Uani 1 1 d . . . . .
H28A H 0.0710 0.8727 0.1867 0.346 Uiso 1 1 d G . . . .
H28B H 0.0805 0.9288 0.1780 0.346 Uiso 1 1 d G . . . .
O14 O -0.0684(6) -0.0152(4) 0.0130(7) 0.155(4) Uani 1 1 d . . . . .
H14A H -0.0576 -0.0238 -0.0240 0.233 Uiso 1 1 d G . . . .
H14B H -0.1089 -0.0302 0.0166 0.233 Uiso 1 1 d G . . . .

loop_
_atom_site_aniso_label
_atom_site_aniso_U_11
_atom_site_aniso_U_22
_atom_site_aniso_U_33
_atom_site_aniso_U_23
_atom_site_aniso_U_13
_atom_site_aniso_U_12
Tb1 0.01617(12) 0.02717(12) 0.05861(18) 0.00884(12) 0.01010(12) 0.00156(9)
C20 0.029(3) 0.047(3) 0.029(3) -0.001(2) 0.005(2) -0.002(2)
O9 0.0243(19) 0.0312(19) 0.053(2) 0.0088(17) 0.0071(18) 0.0058(15)
O5 0.028(2) 0.032(2) 0.055(3) 0.0125(18) 0.0086(19) 0.0053(16)
O8 0.0162(17) 0.0319(19) 0.051(2) 0.0074(17) 0.0002(17) 0.0016(14)
O3 0.033(2) 0.033(2) 0.061(3) 0.0001(19) 0.017(2) 0.0033(16)
O7 0.0238(18) 0.0289(18) 0.042(2) 0.0039(16) 0.0055(17) -0.0011(14)
N9 0.029(2) 0.051(3) 0.034(3) -0.004(2) 0.005(2) 0.003(2)
C10 0.027(3) 0.045(3) 0.043(3) 0.002(3) 0.007(3) 0.005(2)
O4 0.0216(18) 0.042(2) 0.042(2) 0.0048(17) 0.0061(17) 0.0063(15)
O6 0.030(2) 0.040(2) 0.051(2) -0.0027(19) 0.0026(19) 0.0056(17)
C26 0.023(2) 0.027(2) 0.040(3) 0.008(2) 0.000(2) 0.003(2)
N10 0.024(2) 0.053(3) 0.028(2) 0.002(2) 0.0062(19) 0.000(2)
C29 0.029(3) 0.042(3) 0.046(3) 0.009(3) 0.011(3) 0.010(2)
C14 0.022(3) 0.049(3) 0.028(3) 0.003(2) 0.004(2) 0.007(2)
N15 0.026(2) 0.040(3) 0.038(3) 0.007(2) 0.003(2) -0.0039(19)
N14 0.026(2) 0.038(3) 0.041(3) 0.001(2) 0.005(2) -0.0087(19)
C16 0.021(2) 0.047(3) 0.030(3) 0.006(2) 0.006(2) 0.005(2)
N8 0.021(2) 0.047(3) 0.042(3) -0.011(2) 0.004(2) 0.0010(19)
O2 0.042(3) 0.038(2) 0.133(5) 0.031(3) 0.053(3) 0.0149(19)
C15 0.025(3) 0.041(3) 0.032(3) 0.009(2) 0.006(2) 0.006(2)
O1 0.034(2) 0.040(2) 0.080(3) 0.016(2) 0.031(2) 0.0072(18)
C28 0.025(3) 0.031(3) 0.031(3) 0.003(2) 0.003(2) 0.003(2)
C17 0.026(3) 0.047(3) 0.035(3) 0.013(2) 0.008(2) 0.011(2)
N5 0.032(3) 0.047(3) 0.055(3) 0.003(2) 0.021(2) 0.002(2)
C18 0.027(3) 0.046(3) 0.031(3) 0.000(2) 0.003(2) 0.008(2)
C30 0.017(2) 0.043(3) 0.036(3) 0.007(2) 0.005(2) 0.001(2)
N4 0.029(2) 0.042(3) 0.051(3) -0.001(2) 0.016(2) -0.003(2)
C25 0.022(2) 0.028(2) 0.034(3) 0.003(2) -0.002(2) -0.0009(19)
C27 0.020(2) 0.031(3) 0.028(3) 0.003(2) -0.003(2) -0.0005(19)
C23 0.027(3) 0.032(3) 0.032(3) 0.004(2) 0.004(2) -0.006(2)
N3 0.056(4) 0.039(3) 0.077(4) -0.012(3) 0.041(3) -0.007(2)
C7 0.030(3) 0.041(3) 0.052(4) 0.010(3) 0.016(3) 0.005(2)
O11 0.036(2) 0.030(2) 0.109(4) -0.007(2) -0.003(3) -0.0020(18)
N1 0.032(3) 0.036(3) 0.055(3) -0.012(2) 0.021(2) -0.011(2)
C12 0.028(3) 0.046(3) 0.038(3) -0.007(2) 0.004(3) -0.001(2)
C3 0.029(3) 0.040(3) 0.053(4) 0.008(3) 0.015(3) 0.002(2)
N2 0.036(3) 0.044(3) 0.077(4) -0.022(3) 0.032(3) -0.018(2)
C24 0.027(3) 0.027(3) 0.039(3) 0.003(2) 0.002(2) 0.004(2)
N13 0.046(3) 0.039(3) 0.054(3) 0.003(2) 0.004(3) -0.013(2)
C13 0.024(3) 0.057(4) 0.025(3) 0.000(2) 0.004(2) 0.007(2)
N6 0.043(3) 0.041(3) 0.085(4) 0.002(3) -0.004(3) 0.003(2)
N11 0.038(3) 0.047(3) 0.071(4) -0.013(3) 0.022(3) -0.019(2)
C8 0.031(3) 0.031(3) 0.044(3) 0.006(2) 0.014(3) 0.003(2)
C11 0.026(3) 0.058(4) 0.053(4) -0.011(3) 0.003(3) -0.001(3)
C2 0.033(3) 0.031(3) 0.059(4) -0.009(3) 0.021(3) -0.009(2)
C9 0.033(3) 0.040(3) 0.064(4) -0.003(3) 0.013(3) 0.005(3)
C22 0.027(3) 0.047(3) 0.037(3) -0.004(2) 0.003(2) -0.012(2)
C1 0.064(5) 0.042(4) 0.086(5) -0.025(3) 0.051(4) -0.018(3)
C19 0.042(4) 0.040(3) 0.066(4) -0.002(3) -0.005(3) 0.004(3)
N7 0.034(3) 0.058(4) 0.084(5) 0.003(3) -0.003(3) -0.009(3)
N12 0.053(4) 0.063(4) 0.069(4) -0.021(3) 0.028(3) -0.034(3)
C21 0.061(5) 0.055(4) 0.055(4) 0.002(3) 0.008(4) -0.029(4)
O10 0.022(2) 0.039(2) 0.121(5) 0.005(3) 0.006(3) -0.0023(17)
C5 0.032(3) 0.037(3) 0.071(4) 0.019(3) 0.023(3) 0.008(2)
C4 0.040(3) 0.041(3) 0.072(5) 0.019(3) 0.026(3) 0.008(3)
C6 0.047(4) 0.040(4) 0.115(7) 0.029(4) 0.043(4) 0.009(3)
Tb2 0.01405(12) 0.0692(2) 0.04891(18) 0.01718(15) 0.00229(12) -0.00140(12)
N23 0.021(2) 0.043(3) 0.035(2) 0.006(2) 0.006(2) 0.0015(19)
O24 0.024(2) 0.086(4) 0.068(3) 0.006(3) 0.008(2) -0.015(2)
O19 0.0143(16) 0.045(2) 0.046(2) -0.0013(18) 0.0018(17) -0.0027(15)
O20 0.0217(19) 0.046(2) 0.055(3) 0.0138(19) 0.0022(19) 0.0034(16)
O22 0.019(2) 0.105(4) 0.043(3) 0.012(3) 0.0046(19) -0.003(2)
O21 0.025(2) 0.037(2) 0.092(4) -0.023(2) 0.014(2) -0.0110(17)
N18 0.026(2) 0.038(2) 0.034(2) -0.0010(19) 0.007(2) 0.0003(19)
O16 0.0213(19) 0.059(3) 0.061(3) 0.022(2) 0.013(2) 0.0094(18)
N25 0.021(2) 0.041(2) 0.028(2) 0.0008(18) 0.0034(19) -0.0008(18)
C44 0.017(2) 0.036(3) 0.029(3) -0.002(2) 0.003(2) -0.0049(19)
O18 0.029(2) 0.052(3) 0.053(3) 0.004(2) 0.011(2) 0.0067(18)
C46 0.020(3) 0.044(3) 0.041(3) 0.010(3) 0.002(2) -0.003(2)
C50 0.029(3) 0.033(3) 0.043(3) -0.003(2) 0.009(3) -0.002(2)
C31 0.022(2) 0.028(2) 0.027(3) 0.003(2) 0.008(2) 0.0068(19)
N24 0.023(2) 0.040(3) 0.036(3) 0.0035(19) 0.004(2) 0.0020(18)
N17 0.044(3) 0.080(4) 0.041(3) 0.009(3) 0.007(3) 0.009(3)
N19 0.022(2) 0.049(3) 0.037(3) 0.003(2) 0.006(2) -0.0014(19)
O17 0.025(2) 0.063(3) 0.087(4) 0.018(3) 0.018(2) 0.004(2)
N16 0.026(2) 0.050(3) 0.042(3) -0.001(2) 0.009(2) -0.001(2)
C47 0.021(2) 0.037(3) 0.032(3) 0.001(2) 0.004(2) -0.003(2)
C43 0.020(2) 0.036(3) 0.029(3) -0.006(2) 0.003(2) 0.000(2)
C40 0.026(3) 0.047(3) 0.038(3) 0.001(3) 0.009(2) -0.004(2)
C38 0.028(3) 0.045(3) 0.037(3) 0.004(2) 0.003(3) 0.005(2)
C42 0.025(3) 0.038(3) 0.033(3) 0.003(2) 0.003(2) 0.001(2)
C33 0.024(3) 0.046(3) 0.045(3) -0.002(3) 0.009(3) 0.003(2)
O23 0.019(2) 0.106(4) 0.048(3) -0.017(3) 0.004(2) -0.019(2)
C48 0.022(3) 0.034(3) 0.045(3) -0.013(2) 0.005(2) -0.005(2)
C58 0.021(3) 0.104(6) 0.041(4) -0.008(4) 0.007(3) -0.015(3)
C60 0.027(3) 0.094(6) 0.048(4) -0.011(4) 0.011(3) -0.024(3)
C45 0.018(2) 0.035(3) 0.028(3) 0.000(2) -0.002(2) -0.002(2)
N26 0.065(4) 0.057(4) 0.091(5) -0.026(3) 0.038(4) -0.034(3)
O26 0.021(2) 0.089(4) 0.084(4) 0.040(3) -0.002(2) -0.010(2)
N20 0.027(2) 0.046(3) 0.052(3) -0.004(2) 0.012(2) -0.003(2)
C41 0.021(3) 0.060(4) 0.049(4) 0.004(3) 0.003(3) 0.005(3)
C59 0.026(3) 0.087(5) 0.043(4) 0.001(3) 0.007(3) -0.017(3)
C37 0.021(3) 0.061(4) 0.043(3) 0.011(3) 0.005(3) 0.004(3)
C32 0.028(3) 0.042(3) 0.032(3) -0.001(2) 0.007(2) -0.003(2)
N21 0.034(3) 0.040(3) 0.060(3) 0.002(2) 0.000(3) 0.003(2)
C35 0.021(3) 0.058(4) 0.059(4) 0.011(3) 0.012(3) 0.004(2)
N29 0.037(3) 0.080(4) 0.054(3) -0.025(3) 0.023(3) -0.025(3)
C51 0.096(7) 0.059(5) 0.080(6) -0.032(4) 0.047(5) -0.049(5)
N27 0.081(5) 0.050(3) 0.086(5) -0.018(3) 0.045(4) -0.027(3)
C52 0.049(4) 0.068(5) 0.063(4) -0.023(4) 0.032(4) -0.036(4)
C56 0.035(4) 0.121(7) 0.051(4) -0.033(4) 0.010(3) -0.043(4)
C53 0.036(4) 0.095(6) 0.046(4) -0.033(4) 0.015(3) -0.022(4)
N22 0.033(3) 0.054(3) 0.066(4) 0.007(3) -0.005(3) 0.013(2)
C39 0.046(4) 0.044(4) 0.089(6) -0.011(4) 0.025(4) -0.002(3)
O25 0.036(3) 0.110(5) 0.079(4) 0.046(3) -0.005(3) -0.008(3)
C57 0.016(3) 0.120(7) 0.029(3) -0.006(4) -0.001(3) -0.017(3)
C49 0.043(4) 0.039(4) 0.192(11) -0.035(5) 0.036(6) -0.013(3)
N30 0.048(3) 0.083(4) 0.063(4) -0.037(3) 0.034(3) -0.039(3)
C55 0.028(3) 0.113(6) 0.048(4) -0.035(4) 0.015(3) -0.034(4)
C36 0.031(3) 0.052(4) 0.078(5) 0.016(3) 0.008(3) 0.006(3)
C34 0.028(3) 0.051(4) 0.061(4) 0.001(3) 0.010(3) -0.002(3)
N28 0.074(5) 0.077(4) 0.092(5) -0.044(4) 0.049(4) -0.056(4)
O15 0.025(2) 0.065(3) 0.070(3) -0.020(2) 0.013(2) -0.003(2)
O33 0.033(2) 0.050(3) 0.093(4) 0.002(2) 0.023(3) 0.002(2)
O29 0.084(4) 0.051(3) 0.059(3) 0.000(2) 0.030(3) 0.000(3)
O12 0.079(4) 0.048(3) 0.117(5) 0.004(3) 0.021(4) -0.005(3)
O27 0.049(4) 0.138(6) 0.134(6) 0.061(5) 0.025(4) -0.002(4)
O31 0.108(6) 0.099(5) 0.125(7) -0.031(5) 0.038(5) 0.015(4)
C54 0.036(4) 0.110(6) 0.063(5) -0.053(5) 0.025(4) -0.044(4)
O30 0.147(8) 0.090(6) 0.239(12) 0.040(7) 0.042(9) -0.009(6)
O13 0.123(8) 0.071(6) 0.51(3) -0.017(10) 0.048(12) -0.019(6)
O32 0.212(11) 0.107(7) 0.292(13) -0.130(8) -0.187(10) 0.097(7)
O28 0.134(9) 0.138(9) 0.45(2) -0.095(14) 0.122(13) -0.080(8)
O14 0.111(7) 0.136(8) 0.215(12) -0.029(8) 0.024(8) -0.058(6)

loop_
_atom_type_symbol
_atom_type_description
_atom_type_scat_dispersion_real
_atom_type_scat_dispersion_imag
_atom_type_scat_source
C C 0.0033 0.0016 'International Tables Vol C Tables 4.2.6.8 and 6.1.1.4'
N N 0.0061 0.0033 'International Tables Vol C Tables 4.2.6.8 and 6.1.1.4'
O O 0.0106 0.0060 'International Tables Vol C Tables 4.2.6.8 and 6.1.1.4'
Mn Mn 0.3368 0.7283 'International Tables Vol C Tables 4.2.6.8 and 6.1.1.4'
Tb Tb -0.1723 4.1537 'International Tables Vol C Tables 4.2.6.8 and 6.1.1.4'
H H 0.0000 0.0000 'International Tables Vol C Tables 4.2.6.8 and 6.1.1.4'

loop_
_geom_angle_atom_site_label_1
_geom_angle_atom_site_label_2
_geom_angle_atom_site_label_3
_geom_angle
_geom_angle_site_symmetry_1
_geom_angle_site_symmetry_3
_geom_angle_publ_flag
O5 Tb1 O8 137.35(12) . . ?
O7 Tb1 O5 76.60(13) . . ?
O7 Tb1 O8 71.67(12) . . ?
O7 Tb1 O4 80.47(13) . . ?
O7 Tb1 O2 139.76(14) . . ?
O7 Tb1 O1 148.05(13) . . ?
O7 Tb1 O11 73.13(16) . . ?
O7 Tb1 O10 105.82(17) . . ?
O4 Tb1 O5 72.70(13) . . ?
O4 Tb1 O8 74.54(12) . . ?
O4 Tb1 O2 113.80(18) . . ?
O4 Tb1 O1 79.84(15) . . ?
O4 Tb1 O11 141.68(14) . . ?
O4 Tb1 O10 143.21(14) . . ?
O2 Tb1 O5 72.90(14) . . ?
O2 Tb1 O8 146.99(13) . . ?
O2 Tb1 O11 73.87(19) . . ?
O1 Tb1 O5 120.41(15) . . ?
O1 Tb1 O8 78.95(14) . . ?
O1 Tb1 O2 71.77(15) . . ?
O1 Tb1 O11 134.99(16) . . ?
O1 Tb1 O10 76.72(18) . . ?
O11 Tb1 O5 74.48(15) . . ?
O11 Tb1 O8 120.58(16) . . ?
O10 Tb1 O5 144.03(14) . . ?
O10 Tb1 O8 73.43(14) . . ?
O10 Tb1 O2 85.12(18) . . ?
O10 Tb1 O11 72.19(16) . . ?
C18 C20 C13 119.7(5) . . ?
C28 O9 C29 117.0(4) . . ?
C17 O5 Tb1 130.4(3) . . ?
C26 O8 Tb1 127.5(3) . . ?
C8 O3 C9 117.5(4) . . ?
C27 O7 Tb1 129.5(3) . . ?
N10 N9 C12 111.7(5) . . ?
C8 C10 C3 120.2(5) . . ?
C16 O4 Tb1 132.8(4) . . ?
C18 O6 C19 117.3(5) . . ?
O8 C26 C25 127.6(5) . . ?
N9 N10 C13 115.6(5) . . ?
C13 C14 C15 121.2(5) . . ?
N14 N15 C23 113.5(5) . . ?
N15 N14 C22 111.7(5) . . ?
O4 C16 C15 124.0(5) . . ?
O4 C16 C18 119.1(5) . . ?
C15 C16 C18 116.9(5) . . ?
C11 N8 C12 102.2(5) . . ?
C6 O2 Tb1 131.8(4) . . ?
C14 C15 C16 120.8(5) . . ?
C14 C15 C17 117.3(5) . . ?
C16 C15 C17 121.8(5) . . ?
C7 O1 Tb1 132.3(4) . . ?
O9 C28 C27 113.1(4) . . ?
C30 C28 O9 125.1(5) . . ?
C30 C28 C27 121.8(5) . . ?
O5 C17 C15 127.3(5) . . ?
N4 N5 C3 114.4(5) . . ?
C20 C18 C16 121.7(5) . . ?
O6 C18 C20 124.7(5) . . ?
O6 C18 C16 113.6(5) . . ?
C28 C30 C23 120.2(5) . . ?
N5 N4 C2 112.4(5) . . ?
C26 C25 C27 121.5(5) . . ?
C24 C25 C26 118.4(5) . . ?
C24 C25 C27 120.0(5) . . ?
O7 C27 C28 120.0(4) . . ?
O7 C27 C25 123.5(5) . . ?
C25 C27 C28 116.5(4) . . ?
C30 C23 N15 124.7(5) . . ?
C24 C23 N15 114.9(5) . . ?
C24 C23 C30 120.5(5) . . ?
C2 N3 C1 101.0(5) . . ?
O1 C7 C8 119.1(5) . . ?
O1 C7 C5 124.4(5) . . ?
C5 C7 C8 116.5(5) . . ?
C2 N1 N2 109.4(5) . . ?
N8 C12 N9 126.5(5) . . ?
N6 C12 N9 119.6(5) . . ?
N6 C12 N8 113.9(5) . . ?
N5 C3 C10 124.0(5) . . ?
C4 C3 C10 119.8(5) . . ?
C4 C3 N5 116.3(5) . . ?
C1 N2 N1 102.4(5) . . ?
C23 C24 C25 121.1(5) . . ?
C21 N13 C22 101.5(6) . . ?
N10 C13 C20 122.9(5) . . ?
C14 C13 C20 119.5(5) . . ?
C14 C13 N10 117.6(5) . . ?
C12 N6 N7 103.8(5) . . ?
C22 N11 N12 102.5(5) . . ?
O3 C8 C10 125.5(5) . . ?
O3 C8 C7 113.0(5) . . ?
C10 C8 C7 121.5(5) . . ?
N7 C11 N8 111.6(6) . . ?
N3 C2 N4 131.2(5) . . ?
N1 C2 N4 117.6(5) . . ?
N1 C2 N3 111.2(5) . . ?
N13 C22 N14 126.5(5) . . ?
N11 C22 N14 118.6(5) . . ?
N11 C22 N13 114.9(5) . . ?
N2 C1 N3 116.0(6) . . ?
C11 N7 N6 108.5(5) . . ?
C21 N12 N11 109.6(5) . . ?
N12 C21 N13 111.5(7) . . ?
C7 C5 C6 121.4(5) . . ?
C4 C5 C7 120.8(5) . . ?
C4 C5 C6 117.7(5) . . ?
C3 C4 C5 121.2(6) . . ?
O2 C6 C5 127.0(6) . . ?
O19 Tb2 O20 71.86(13) . . ?
O19 Tb2 O16 78.28(13) . . ?
O19 Tb2 O17 114.76(15) . . ?
O19 Tb2 O23 72.79(15) . . ?
O19 Tb2 O26 142.37(16) . . ?
O19 Tb2 O25 142.60(15) . . ?
O20 Tb2 O23 135.57(14) . . ?
O22 Tb2 O19 80.20(16) . . ?
O22 Tb2 O20 76.88(16) . . ?
O22 Tb2 O16 147.23(18) . . ?
O22 Tb2 O17 139.43(18) . . ?
O22 Tb2 O23 71.33(17) . . ?
O22 Tb2 O26 105.84(18) . . ?
O22 Tb2 O25 73.9(2) . . ?
O16 Tb2 O20 118.55(15) . . ?
O16 Tb2 O17 72.74(16) . . ?
O16 Tb2 O23 78.84(16) . . ?
O16 Tb2 O26 77.98(16) . . ?
O16 Tb2 O25 135.60(18) . . ?
O17 Tb2 O20 73.26(15) . . ?
O17 Tb2 O23 147.79(15) . . ?
O17 Tb2 O25 72.8(2) . . ?
O26 Tb2 O20 145.71(16) . . ?
O26 Tb2 O17 85.13(19) . . ?
O26 Tb2 O23 74.27(19) . . ?
O26 Tb2 O25 72.01(17) . . ?
O25 Tb2 O20 76.25(15) . . ?
O25 Tb2 O23 121.6(2) . . ?
C42 N23 C41 103.6(5) . . ?
C58 O24 C59 116.7(6) . . ?
C47 O19 Tb2 133.4(3) . . ?
C46 O20 Tb2 130.6(4) . . ?
C57 O22 Tb2 130.8(4) . . ?
C48 O21 C49 116.7(5) . . ?
N17 N18 C32 103.4(5) . . ?
C37 O16 Tb2 131.7(4) . . ?
N24 N25 C43 115.1(4) . . ?
C43 C44 C45 121.1(5) . . ?
C38 O18 C39 116.4(5) . . ?
O20 C46 C45 126.8(5) . . ?
C48 C50 C43 119.6(5) . . ?
N17 C31 N16 111.2(5) . . ?
N25 N24 C42 111.3(4) . . ?
C31 N17 N18 109.1(5) . . ?
N20 N19 C32 112.6(5) . . ?
C36 O17 Tb2 129.2(5) . . ?
C32 N16 C31 101.1(5) . . ?
O19 C47 C48 119.2(5) . . ?
O19 C47 C45 123.6(5) . . ?
C45 C47 C48 117.1(5) . . ?
N25 C43 C50 124.5(5) . . ?
C44 C43 N25 115.1(5) . . ?
C44 C43 C50 120.4(5) . . ?
C38 C40 C33 120.1(5) . . ?
O18 C38 C37 112.7(5) . . ?
C40 C38 O18 125.9(5) . . ?
C40 C38 C37 121.5(6) . . ?
N23 C42 N24 126.7(5) . . ?
N21 C42 N23 111.0(5) . . ?
N21 C42 N24 122.3(5) . . ?
N20 C33 C40 124.2(5) . . ?
C34 C33 C40 120.3(5) . . ?
C34 C33 N20 115.5(5) . . ?
C56 O23 Tb2 127.2(4) . . ?
O21 C48 C50 125.3(5) . . ?
O21 C48 C47 112.9(5) . . ?
C50 C48 C47 121.8(5) . . ?
O24 C58 C57 112.6(7) . . ?
C60 C58 O24 125.0(6) . . ?
C60 C58 C57 122.4(7) . . ?
C58 C60 C53 119.4(6) . . ?
C44 C45 C46 118.1(5) . . ?
C44 C45 C47 119.8(5) . . ?
C46 C45 C47 122.1(5) . . ?
C52 N26 N27 103.8(6) . . ?
N19 N20 C33 113.9(5) . . ?
N22 C41 N23 111.8(5) . . ?
O16 C37 C38 119.3(6) . . ?
O16 C37 C35 123.8(6) . . ?
C35 C37 C38 116.9(5) . . ?
N18 C32 N19 118.5(5) . . ?
N16 C32 N18 115.2(5) . . ?
N16 C32 N19 126.2(5) . . ?
C42 N21 N22 107.4(5) . . ?
C37 C35 C36 121.8(6) . . ?
C34 C35 C37 120.3(6) . . ?
C34 C35 C36 117.9(6) . . ?
N30 N29 C52 113.1(6) . . ?
N28 C51 N27 110.7(7) . . ?
C51 N27 N26 108.4(7) . . ?
N26 C52 N29 117.9(6) . . ?
N26 C52 N28 113.0(7) . . ?
N28 C52 N29 128.9(6) . . ?
O23 C56 C55 127.9(8) . . ?
N30 C53 C60 123.7(6) . . ?
C54 C53 C60 120.8(8) . . ?
C54 C53 N30 115.5(7) . . ?
C41 N22 N21 106.3(5) . . ?
O22 C57 C58 119.6(7) . . ?
O22 C57 C55 124.6(6) . . ?
C55 C57 C58 115.7(7) . . ?
N29 N30 C53 113.3(6) . . ?
C57 C55 C56 120.4(8) . . ?
C54 C55 C56 118.0(7) . . ?
C54 C55 C57 121.6(6) . . ?
O17 C36 C35 128.2(7) . . ?
C33 C34 C35 120.7(6) . . ?
C51 N28 C52 104.0(6) . . ?
C53 C54 C55 120.0(7) . . ?

loop_
_geom_bond_atom_site_label_1
_geom_bond_atom_site_label_2
_geom_bond_distance
_geom_bond_site_symmetry_2
_geom_bond_publ_flag
Tb1 O5 2.403(4) . ?
Tb1 O8 2.455(3) . ?
Tb1 O7 2.291(4) . ?
Tb1 O4 2.295(4) . ?
Tb1 O2 2.382(4) . ?
Tb1 O1 2.336(4) . ?
Tb1 O11 2.393(4) . ?
Tb1 O10 2.369(4) . ?
C20 C18 1.368(8) . ?
C20 C13 1.442(8) . ?
O9 C29 1.441(6) . ?
O9 C28 1.371(6) . ?
O5 C17 1.248(7) . ?
O8 C26 1.236(6) . ?
O3 C8 1.365(6) . ?
O3 C9 1.424(7) . ?
O7 C27 1.278(6) . ?
N9 N10 1.272(7) . ?
N9 C12 1.400(7) . ?
C10 C3 1.413(8) . ?
C10 C8 1.372(8) . ?
O4 C16 1.288(6) . ?
O6 C18 1.358(6) . ?
O6 C19 1.433(7) . ?
C26 C25 1.428(7) . ?
N10 C13 1.400(7) . ?
C14 C15 1.404(7) . ?
C14 C13 1.354(8) . ?
N15 N14 1.271(6) . ?
N15 C23 1.417(7) . ?
N14 C22 1.416(7) . ?
C16 C15 1.420(7) . ?
C16 C18 1.431(8) . ?
N8 C12 1.361(7) . ?
N8 C11 1.323(7) . ?
O2 C6 1.238(8) . ?
C15 C17 1.434(8) . ?
O1 C7 1.282(7) . ?
C28 C30 1.363(7) . ?
C28 C27 1.448(7) . ?
N5 N4 1.272(7) . ?
N5 C3 1.407(7) . ?
C30 C23 1.401(8) . ?
N4 C2 1.415(7) . ?
C25 C27 1.430(7) . ?
C25 C24 1.408(7) . ?
C23 C24 1.368(7) . ?
N3 C2 1.338(8) . ?
N3 C1 1.368(8) . ?
C7 C8 1.444(8) . ?
C7 C5 1.416(8) . ?
N1 N2 1.363(6) . ?
N1 C2 1.334(7) . ?
C12 N6 1.312(8) . ?
C3 C4 1.365(8) . ?
N2 C1 1.312(9) . ?
N13 C22 1.359(8) . ?
N13 C21 1.326(8) . ?
N6 N7 1.356(8) . ?
N11 C22 1.317(7) . ?
N11 N12 1.351(8) . ?
C11 N7 1.323(9) . ?
N12 C21 1.317(10) . ?
C5 C4 1.406(8) . ?
C5 C6 1.420(9) . ?
Tb2 O19 2.302(4) . ?
Tb2 O20 2.409(4) . ?
Tb2 O22 2.278(5) . ?
Tb2 O16 2.320(4) . ?
Tb2 O17 2.402(5) . ?
Tb2 O23 2.475(5) . ?
Tb2 O26 2.360(4) . ?
Tb2 O25 2.405(5) . ?
N23 C42 1.350(7) . ?
N23 C41 1.350(7) . ?
O24 C58 1.363(9) . ?
O24 C59 1.443(7) . ?
O19 C47 1.283(6) . ?
O20 C46 1.241(6) . ?
O22 C57 1.281(9) . ?
O21 C48 1.360(6) . ?
O21 C49 1.426(8) . ?
N18 N17 1.334(7) . ?
N18 C32 1.340(7) . ?
O16 C37 1.290(7) . ?
N25 N24 1.274(6) . ?
N25 C43 1.395(6) . ?
C44 C43 1.378(7) . ?
C44 C45 1.417(7) . ?
O18 C38 1.366(7) . ?
O18 C39 1.438(8) . ?
C46 C45 1.422(8) . ?
C50 C43 1.411(7) . ?
C50 C48 1.378(8) . ?
C31 N17 1.330(8) . ?
C31 N16 1.360(6) . ?
N24 C42 1.402(7) . ?
N19 N20 1.271(7) . ?
N19 C32 1.413(7) . ?
O17 C36 1.229(8) . ?
N16 C32 1.332(7) . ?
C47 C48 1.444(7) . ?
C47 C45 1.425(7) . ?
C40 C38 1.359(8) . ?
C40 C33 1.413(8) . ?
C38 C37 1.452(8) . ?
C42 N21 1.304(7) . ?
C33 N20 1.411(7) . ?
C33 C34 1.373(8) . ?
O23 C56 1.228(10) . ?
C58 C60 1.355(11) . ?
C58 C57 1.461(8) . ?
C60 C53 1.414(10) . ?
N26 N27 1.352(8) . ?
N26 C52 1.322(9) . ?
C41 N22 1.302(8) . ?
C37 C35 1.419(9) . ?
N21 N22 1.367(7) . ?
C35 C36 1.432(9) . ?
C35 C34 1.409(8) . ?
N29 C52 1.396(10) . ?
N29 N30 1.275(7) . ?
C51 N27 1.352(9) . ?
C51 N28 1.296(11) . ?
C52 N28 1.361(8) . ?
C56 C55 1.455(9) . ?
C53 N30 1.405(10) . ?
C53 C54 1.375(9) . ?
C57 C55 1.411(11) . ?
C55 C54 1.404(12) . ?
